data_4132792
loop_
_publ_author_name
'Chan, Ka Wing'
'Lam, Erwin'
'D'Anna, Vincenza'
'Allouche, Florian'
'Michel, Carine'
'Safonova, Olga V.'
'Sautet, Philippe'
'Cop\'eret, Christophe'

_publ_section_title
;
 C-H Activation and Proton Transfer Initiate Alkene Metathesis Activity of
 the Tungsten(IV)-Oxo Complex.
;
_journal_issue 36
_journal_name_full 'Journal of the American Chemical Society'
_journal_page_first 11395
_journal_page_last 11401
_journal_paper_doi 10.1021/jacs.8b06603
_journal_volume 140
_journal_year 2018
_chemical_formula_moiety 'C39 H69 N3 O9 Si2 W'
_chemical_formula_sum 'C39 H69 N3 O9 Si2 W'
_chemical_formula_weight 964.00
_space_group_crystal_system orthorhombic
_space_group_IT_number 56
_space_group_name_Hall '-P 2ab 2ac'
_space_group_name_H-M_alt 'P c c n'
_atom_sites_solution_hydrogens geom
_atom_sites_solution_primary dual
_audit_creation_date 2018-02-22
_audit_creation_method
;
Olex2 1.2
(compiled 2017.08.10 svn.r3458 for OlexSys, GUI svn.r5381)
;
_cell_angle_alpha 90
_cell_angle_beta 90
_cell_angle_gamma 90
_cell_formula_units_Z 8
_cell_length_a 19.9297(10)
_cell_length_b 28.0370(14)
_cell_length_c 16.5710(9)
_cell_measurement_reflns_used 9898
_cell_measurement_temperature 100(2)
_cell_measurement_theta_max 25.04
_cell_measurement_theta_min 2.41
_cell_volume 9259.4(8)
_computing_cell_refinement 'SAINT v8.34A (Bruker, 2013)'
_computing_data_reduction 'SAINT v8.34A (Bruker, 2013)'
_computing_molecular_graphics 'Olex2 (Dolomanov et al., 2009)'
_computing_publication_material 'Olex2 (Dolomanov et al., 2009)'
_computing_structure_refinement 'ShelXL (Sheldrick, 2015)'
_computing_structure_solution 'ShelXT (Sheldrick, 2015)'
_diffrn_ambient_temperature 100(2)
_diffrn_detector_area_resol_mean 7.9
_diffrn_detector_type 'CCD area detector'
_diffrn_measured_fraction_theta_full 0.988
_diffrn_measured_fraction_theta_max 0.988
_diffrn_measurement_device 'three-circle diffractometer'
_diffrn_measurement_device_type 'Bruker APEX-II CCD'
_diffrn_measurement_method '\f and \w scans'
_diffrn_radiation_type MoK\a
_diffrn_radiation_wavelength 0.71073
_diffrn_reflns_av_R_equivalents 0.1287
_diffrn_reflns_av_unetI/netI 0.0735
_diffrn_reflns_Laue_measured_fraction_full 0.988
_diffrn_reflns_Laue_measured_fraction_max 0.988
_diffrn_reflns_limit_h_max 23
_diffrn_reflns_limit_h_min -22
_diffrn_reflns_limit_k_max 33
_diffrn_reflns_limit_k_min -33
_diffrn_reflns_limit_l_max 19
_diffrn_reflns_limit_l_min -19
_diffrn_reflns_number 72144
_diffrn_reflns_point_group_measured_fraction_full 0.988
_diffrn_reflns_point_group_measured_fraction_max 0.988
_diffrn_reflns_theta_full 25.115
_diffrn_reflns_theta_max 25.115
_diffrn_reflns_theta_min 2.407
_diffrn_standards_number 0
_exptl_absorpt_coefficient_mu 2.597
_exptl_absorpt_correction_T_max 0.8620
_exptl_absorpt_correction_T_min 0.6204
_exptl_absorpt_correction_type multi-scan
_exptl_absorpt_process_details
'SADABS-2012/1 (Bruker,2012) was used for absorption correction. wR2(int) was 0.0963 before and 0.0699 after correction. The Ratio of minimum to maximum transmission is 0.7197. The \l/2 correction factor is 0.0015.'
_exptl_crystal_colour 'dark blue'
_exptl_crystal_colour_modifier dark
_exptl_crystal_colour_primary blue
_exptl_crystal_density_diffrn 1.383
_exptl_crystal_description block
_exptl_crystal_F_000 3984
_exptl_crystal_recrystallization_method 'crystallized from a saturated solution in pentane at -40 degrees Celsius'
_exptl_crystal_size_max 0.18
_exptl_crystal_size_mid 0.13
_exptl_crystal_size_min 0.12
_refine_diff_density_max 1.891
_refine_diff_density_min -1.120
_refine_diff_density_rms 0.139
_refine_ls_extinction_method none
_refine_ls_goodness_of_fit_ref 1.058
_refine_ls_hydrogen_treatment constr
_refine_ls_matrix_type full
_refine_ls_number_parameters 505
_refine_ls_number_reflns 8153
_refine_ls_number_restraints 0
_refine_ls_restrained_S_all 1.058
_refine_ls_R_factor_all 0.0945
_refine_ls_R_factor_gt 0.0380
_refine_ls_shift/su_max 0.001
_refine_ls_shift/su_mean 0.000
_refine_ls_structure_factor_coef Fsqd
_refine_ls_weighting_details 'w=1/[\s^2^(Fo^2^)+(0.0281P)^2^+10.1270P] where P=(Fo^2^+2Fc^2^)/3'
_refine_ls_weighting_scheme calc
_refine_ls_wR_factor_gt 0.0668
_refine_ls_wR_factor_ref 0.0831
_reflns_Friedel_coverage 0.000
_reflns_number_gt 5143
_reflns_number_total 8153
_reflns_threshold_expression 'I > 2\s(I)'
_cod_data_source_file ja8b06603_si_004.cif
_cod_data_source_block fa
_cod_database_code 4132792
_shelx_shelxl_version_number 2014/7
_shelx_space_group_comment
;
The symmetry employed for this shelxl refinement is uniquely defined
by the following loop, which should always be used as a source of
symmetry information in preference to the above space-group names.
They are only intended as comments.
;
_shelx_estimated_absorpt_t_max 0.746
_shelx_estimated_absorpt_t_min 0.652
_olex2_refinement_description
;
1. Fixed Uiso
 At 1.2 times of:
  All C(H) groups
 At 1.5 times of:
  All C(H,H,H) groups
2.a Aromatic/amide H refined with riding coordinates:
 C00G(H00G), C00H(H00H), C00I(H00I), C00J(H00J), C00K(H00K), C00L(H00L),
 C00N(H00N), C00P(H00P), C00R(H00R), C00U(H00U), C00W(H00W), C00Y(H00Y),
 C00Z(H00Z), C014(H014), C01A(H01V)
2.b Idealised Me refined as rotating group:
 C00Q(H00A,H00B,H00C), C00T(H00D,H00E,H00F), C00V(H00M,H00O,H00Q), C010(H01A,
 H01B,H01C), C011(H01D,H01E,H01F), C012(H01G,H01H,H01I), C013(H01J,H01K,H01L),
 C016(H01M,H01N,H01O), C017(H01P,H01Q,H01R), C018(H01S,H01T,H01U), C01B(H01W,
 H01X,H01Y), C01C(H01Z,H,HA), C01D(H01,HB,HC), C01E(H0AA,HD,HE), C01F(H1AA,HF,
 HG), C01G(H2AA,HH,HI), C01H(H3AA,HJ,HK), C01I(H4AA,HL,HM)
;
_olex2_submission_special_instructions 'No special instructions were received'

loop_
_space_group_symop_operation_xyz
'x, y, z'
'-x+1/2, -y+1/2, z'
'-x, y+1/2, -z+1/2'
'x+1/2, -y, -z+1/2'
'-x, -y, -z'
'x-1/2, y-1/2, -z'
'x, -y-1/2, z-1/2'
'-x-1/2, y, z-1/2'

loop_
_atom_site_label
_atom_site_type_symbol
_atom_site_fract_x
_atom_site_fract_y
_atom_site_fract_z
_atom_site_U_iso_or_equiv
_atom_site_adp_type
_atom_site_occupancy
_atom_site_site_symmetry_order
_atom_site_calc_flag
_atom_site_refinement_flags_posn
W001 W 0.60546(2) 0.34544(2) 0.28475(2) 0.01524(7) Uani 1 1 d .
Si02 Si 0.62555(7) 0.46572(5) 0.21521(10) 0.0169(3) Uani 1 1 d .
Si03 Si 0.43928(9) 0.31677(5) 0.24352(10) 0.0188(4) Uani 1 1 d .
O004 O 0.6054(2) 0.41333(11) 0.2454(2) 0.0163(8) Uani 1 1 d .
O005 O 0.3801(2) 0.32051(13) 0.3117(2) 0.0245(10) Uani 1 1 d .
O006 O 0.41582(18) 0.34096(12) 0.1581(2) 0.0216(9) Uani 1 1 d .
O007 O 0.50559(18) 0.34373(12) 0.2718(2) 0.0196(9) Uani 1 1 d .
O008 O 0.56877(19) 0.49064(12) 0.1588(2) 0.0193(9) Uani 1 1 d .
O009 O 0.44837(19) 0.25999(11) 0.2250(2) 0.0207(9) Uani 1 1 d .
O00A O 0.69520(19) 0.46802(11) 0.1650(2) 0.0189(9) Uani 1 1 d .
N00B N 0.5927(2) 0.36986(15) 0.4070(3) 0.0207(12) Uani 1 1 d .
O00C O 0.63860(19) 0.49614(11) 0.2977(2) 0.0177(9) Uani 1 1 d .
O00D O 0.62446(19) 0.28865(11) 0.3163(2) 0.0204(10) Uani 1 1 d .
N00E N 0.6114(2) 0.32274(15) 0.1612(3) 0.0200(11) Uani 1 1 d .
N00F N 0.7146(2) 0.35704(13) 0.2957(3) 0.0187(11) Uani 1 1 d .
C00G C 0.5763(3) 0.3462(2) 0.1018(3) 0.0219(13) Uani 1 1 d .
H00G H 0.5484 0.3723 0.1165 0.026 Uiso 1 1 calc R
C00H C 0.5743(3) 0.41546(19) 0.4257(4) 0.0238(15) Uani 1 1 d .
H00H H 0.5704 0.4382 0.3834 0.029 Uiso 1 1 calc R
C00I C 0.5980(3) 0.33962(19) 0.4687(3) 0.0250(14) Uani 1 1 d .
H00I H 0.6110 0.3078 0.4571 0.030 Uiso 1 1 calc R
C00J C 0.6540(3) 0.2709(2) 0.0572(4) 0.0278(15) Uani 1 1 d .
H00J H 0.6814 0.2445 0.0429 0.033 Uiso 1 1 calc R
C00K C 0.7431(3) 0.40004(17) 0.3093(3) 0.0169(13) Uani 1 1 d .
H00K H 0.7144 0.4265 0.3191 0.020 Uiso 1 1 calc R
C00L C 0.7584(3) 0.32007(18) 0.2885(4) 0.0243(14) Uani 1 1 d .
H00L H 0.7404 0.2890 0.2817 0.029 Uiso 1 1 calc R
C00M C 0.4425(3) 0.21765(17) 0.2734(4) 0.0235(15) Uani 1 1 d .
C00N C 0.6486(3) 0.28460(18) 0.1369(4) 0.0231(14) Uani 1 1 d .
H00N H 0.6719 0.2666 0.1767 0.028 Uiso 1 1 calc R
C00O C 0.3673(3) 0.35508(19) 0.3742(4) 0.0270(15) Uani 1 1 d .
C00P C 0.6197(3) 0.2955(2) -0.0016(4) 0.0335(17) Uani 1 1 d .
H00P H 0.6230 0.2869 -0.0568 0.040 Uiso 1 1 calc R
C00Q C 0.4125(3) 0.3448(2) 0.4450(4) 0.0308(15) Uani 1 1 d .
H00A H 0.4032 0.3126 0.4654 0.046 Uiso 1 1 calc GR
H00B H 0.4042 0.3682 0.4878 0.046 Uiso 1 1 calc GR
H00C H 0.4595 0.3468 0.4278 0.046 Uiso 1 1 calc GR
C00R C 0.8546(3) 0.3698(2) 0.2999(3) 0.0235(15) Uani 1 1 d .
H00R H 0.9018 0.3746 0.2995 0.028 Uiso 1 1 calc R
C00S C 0.7190(3) 0.45454(19) 0.0861(4) 0.0239(14) Uani 1 1 d .
C00T C 0.6646(3) 0.4603(2) 0.0234(4) 0.0335(16) Uani 1 1 d .
H00D H 0.6263 0.4401 0.0376 0.050 Uiso 1 1 calc GR
H00E H 0.6820 0.4508 -0.0295 0.050 Uiso 1 1 calc GR
H00F H 0.6503 0.4937 0.0215 0.050 Uiso 1 1 calc GR
C00U C 0.5798(3) 0.3336(2) 0.0232(4) 0.0309(16) Uani 1 1 d .
H00U H 0.5547 0.3509 -0.0157 0.037 Uiso 1 1 calc R
C00V C 0.6421(3) 0.56364(19) 0.3841(4) 0.0336(17) Uani 1 1 d .
H00M H 0.5955 0.5725 0.3727 0.050 Uiso 1 1 calc GR
H00O H 0.6677 0.5922 0.3988 0.050 Uiso 1 1 calc GR
H00Q H 0.6432 0.5408 0.4288 0.050 Uiso 1 1 calc GR
C00W C 0.5858(3) 0.3514(2) 0.5483(4) 0.0353(17) Uani 1 1 d .
H00W H 0.5900 0.3282 0.5898 0.042 Uiso 1 1 calc R
C00X C 0.4988(3) 0.50169(18) 0.1684(4) 0.0217(14) Uani 1 1 d .
C00Y C 0.8106(3) 0.40759(18) 0.3099(3) 0.0214(14) Uani 1 1 d .
H00Y H 0.8276 0.4390 0.3171 0.026 Uiso 1 1 calc R
C00Z C 0.5614(3) 0.4296(2) 0.5034(4) 0.0319(16) Uani 1 1 d .
H00Z H 0.5482 0.4616 0.5139 0.038 Uiso 1 1 calc R
C010 C 0.4826(3) 0.5151(2) 0.2553(4) 0.0287(16) Uani 1 1 d .
H01A H 0.4928 0.4881 0.2908 0.043 Uiso 1 1 calc GR
H01B H 0.4349 0.5231 0.2598 0.043 Uiso 1 1 calc GR
H01C H 0.5097 0.5427 0.2713 0.043 Uiso 1 1 calc GR
C011 C 0.4576(3) 0.45854(19) 0.1433(4) 0.0321(16) Uani 1 1 d .
H01D H 0.4692 0.4496 0.0878 0.048 Uiso 1 1 calc GR
H01E H 0.4098 0.4664 0.1462 0.048 Uiso 1 1 calc GR
H01F H 0.4674 0.4318 0.1796 0.048 Uiso 1 1 calc GR
C012 C 0.7437(3) 0.40266(18) 0.0899(4) 0.0284(16) Uani 1 1 d .
H01G H 0.7781 0.3997 0.1319 0.043 Uiso 1 1 calc GR
H01H H 0.7629 0.3936 0.0376 0.043 Uiso 1 1 calc GR
H01I H 0.7060 0.3816 0.1026 0.043 Uiso 1 1 calc GR
C013 C 0.7467(3) 0.53059(19) 0.3233(4) 0.0279(15) Uani 1 1 d .
H01J H 0.7520 0.5116 0.3726 0.042 Uiso 1 1 calc GR
H01K H 0.7714 0.5607 0.3290 0.042 Uiso 1 1 calc GR
H01L H 0.7645 0.5127 0.2772 0.042 Uiso 1 1 calc GR
C014 C 0.5673(3) 0.3978(2) 0.5662(4) 0.0327(16) Uani 1 1 d .
H014 H 0.5589 0.4074 0.6203 0.039 Uiso 1 1 calc R
C015 C 0.6729(3) 0.54108(18) 0.3098(4) 0.0242(15) Uani 1 1 d .
C016 C 0.3801(4) 0.40569(19) 0.3422(4) 0.044(2) Uani 1 1 d .
H01M H 0.4276 0.4092 0.3284 0.066 Uiso 1 1 calc GR
H01N H 0.3680 0.4290 0.3838 0.066 Uiso 1 1 calc GR
H01O H 0.3527 0.4111 0.2940 0.066 Uiso 1 1 calc GR
C017 C 0.7782(3) 0.48727(19) 0.0687(4) 0.0321(16) Uani 1 1 d .
H01P H 0.7628 0.5205 0.0676 0.048 Uiso 1 1 calc GR
H01Q H 0.7978 0.4790 0.0164 0.048 Uiso 1 1 calc GR
H01R H 0.8121 0.4834 0.1111 0.048 Uiso 1 1 calc GR
C018 C 0.2950(3) 0.3486(2) 0.3988(4) 0.0391(17) Uani 1 1 d .
H01S H 0.2658 0.3543 0.3521 0.059 Uiso 1 1 calc GR
H01T H 0.2839 0.3712 0.4418 0.059 Uiso 1 1 calc GR
H01U H 0.2882 0.3159 0.4184 0.059 Uiso 1 1 calc GR
C019 C 0.3657(3) 0.3268(2) 0.0993(4) 0.0254(15) Uani 1 1 d .
C01A C 0.8269(3) 0.32476(19) 0.2906(4) 0.0276(15) Uani 1 1 d .
H01V H 0.8550 0.2975 0.2857 0.033 Uiso 1 1 calc R
C01B C 0.3869(3) 0.2808(2) 0.0573(4) 0.0361(17) Uani 1 1 d .
H01W H 0.4327 0.2843 0.0365 0.054 Uiso 1 1 calc GR
H01X H 0.3563 0.2742 0.0124 0.054 Uiso 1 1 calc GR
H01Y H 0.3854 0.2544 0.0959 0.054 Uiso 1 1 calc GR
C01C C 0.3639(4) 0.3671(2) 0.0381(4) 0.0363(18) Uani 1 1 d .
H01Z H 0.3489 0.3965 0.0646 0.054 Uiso 1 1 calc GR
H H 0.3328 0.3589 -0.0055 0.054 Uiso 1 1 calc GR
HA H 0.4090 0.3720 0.0158 0.054 Uiso 1 1 calc GR
C01D C 0.2984(3) 0.3209(2) 0.1396(4) 0.0343(17) Uani 1 1 d .
H01 H 0.3008 0.2946 0.1786 0.051 Uiso 1 1 calc GR
HB H 0.2643 0.3137 0.0988 0.051 Uiso 1 1 calc GR
HC H 0.2865 0.3504 0.1677 0.051 Uiso 1 1 calc GR
C01E C 0.4813(3) 0.22359(19) 0.3516(4) 0.0305(16) Uani 1 1 d .
H0AA H 0.5285 0.2304 0.3393 0.046 Uiso 1 1 calc GR
HD H 0.4783 0.1942 0.3833 0.046 Uiso 1 1 calc GR
HE H 0.4623 0.2501 0.3826 0.046 Uiso 1 1 calc GR
C01F C 0.3686(3) 0.2074(2) 0.2898(5) 0.0375(17) Uani 1 1 d .
H1AA H 0.3488 0.2342 0.3194 0.056 Uiso 1 1 calc GR
HF H 0.3646 0.1782 0.3220 0.056 Uiso 1 1 calc GR
HG H 0.3449 0.2032 0.2384 0.056 Uiso 1 1 calc GR
C01G C 0.6645(3) 0.57426(17) 0.2371(4) 0.0275(16) Uani 1 1 d .
H2AA H 0.6853 0.5597 0.1896 0.041 Uiso 1 1 calc GR
HH H 0.6863 0.6049 0.2485 0.041 Uiso 1 1 calc GR
HI H 0.6167 0.5795 0.2268 0.041 Uiso 1 1 calc GR
C01H C 0.4865(3) 0.54377(19) 0.1119(4) 0.0290(16) Uani 1 1 d .
H3AA H 0.5134 0.5711 0.1297 0.044 Uiso 1 1 calc GR
HJ H 0.4389 0.5523 0.1129 0.044 Uiso 1 1 calc GR
HK H 0.4995 0.5349 0.0569 0.044 Uiso 1 1 calc GR
C01I C 0.4740(3) 0.17799(19) 0.2222(4) 0.0369(17) Uani 1 1 d .
H4AA H 0.4498 0.1753 0.1709 0.055 Uiso 1 1 calc GR
HL H 0.4712 0.1476 0.2513 0.055 Uiso 1 1 calc GR
HM H 0.5212 0.1857 0.2115 0.055 Uiso 1 1 calc GR

loop_
_atom_site_aniso_label
_atom_site_aniso_U_11
_atom_site_aniso_U_22
_atom_site_aniso_U_33
_atom_site_aniso_U_23
_atom_site_aniso_U_13
_atom_site_aniso_U_12
W001 0.01700(13) 0.01331(10) 0.01543(12) -0.00013(12) -0.00079(12) -0.00060(10)
Si02 0.0198(10) 0.0144(7) 0.0164(8) -0.0005(8) -0.0002(8) 0.0006(6)
Si03 0.0192(10) 0.0196(8) 0.0177(9) -0.0006(7) -0.0002(7) -0.0016(7)
O004 0.017(2) 0.0176(18) 0.0143(19) -0.0009(15) -0.0001(19) -0.0023(16)
O005 0.024(3) 0.029(2) 0.021(2) -0.0056(18) 0.0017(19) -0.0026(18)
O006 0.022(2) 0.024(2) 0.019(2) -0.0015(19) -0.0064(18) -0.0011(16)
O007 0.019(2) 0.0194(18) 0.021(2) 0.000(2) 0.0000(17) -0.0019(16)
O008 0.016(2) 0.023(2) 0.019(2) 0.0060(18) 0.0013(18) 0.0055(16)
O009 0.029(3) 0.0161(18) 0.017(2) 0.0005(18) 0.001(2) 0.0007(15)
O00A 0.020(2) 0.0200(19) 0.017(2) -0.0005(17) 0.0010(18) 0.0019(16)
N00B 0.022(3) 0.022(2) 0.018(3) -0.002(2) -0.001(2) -0.002(2)
O00C 0.024(2) 0.0124(18) 0.017(2) -0.0007(17) 0.0019(18) -0.0029(15)
O00D 0.028(3) 0.0125(18) 0.020(2) 0.0014(16) 0.0005(18) 0.0004(15)
N00E 0.014(3) 0.022(2) 0.023(3) -0.001(2) -0.001(2) -0.008(2)
N00F 0.025(3) 0.016(2) 0.015(3) 0.003(2) -0.003(2) 0.0041(18)
C00G 0.023(4) 0.029(3) 0.014(3) 0.003(3) -0.002(3) -0.001(3)
C00H 0.030(4) 0.022(3) 0.019(4) 0.002(3) 0.003(3) -0.003(3)
C00I 0.030(4) 0.025(3) 0.020(3) 0.005(3) 0.003(3) 0.006(3)
C00J 0.028(4) 0.029(3) 0.026(4) -0.009(3) 0.000(3) -0.002(3)
C00K 0.018(4) 0.019(3) 0.014(3) -0.001(2) -0.006(3) 0.003(2)
C00L 0.024(4) 0.017(3) 0.032(4) -0.006(3) -0.005(3) -0.001(2)
C00M 0.019(4) 0.015(3) 0.037(4) 0.001(3) 0.003(3) -0.002(2)
C00N 0.021(4) 0.024(3) 0.024(4) 0.003(3) 0.000(3) 0.003(2)
C00O 0.027(4) 0.029(4) 0.025(4) -0.004(3) 0.007(3) 0.007(3)
C00P 0.038(5) 0.040(4) 0.022(4) -0.008(3) 0.002(3) -0.006(3)
C00Q 0.034(4) 0.034(3) 0.024(3) -0.009(3) -0.001(3) -0.001(3)
C00R 0.016(4) 0.033(3) 0.021(4) -0.002(3) -0.002(3) 0.000(3)
C00S 0.026(4) 0.028(3) 0.018(3) 0.001(3) 0.007(3) -0.001(3)
C00T 0.029(4) 0.048(4) 0.023(4) 0.000(3) 0.002(3) 0.001(3)
C00U 0.030(4) 0.037(4) 0.025(4) 0.001(3) -0.003(3) 0.001(3)
C00V 0.048(5) 0.021(3) 0.032(4) -0.009(3) -0.006(3) -0.001(3)
C00W 0.048(5) 0.043(4) 0.015(3) 0.003(3) 0.002(3) 0.010(3)
C00X 0.021(4) 0.019(3) 0.025(4) 0.002(3) -0.007(3) 0.003(2)
C00Y 0.025(4) 0.017(3) 0.023(4) -0.002(2) -0.005(3) -0.002(2)
C00Z 0.034(5) 0.035(4) 0.027(4) -0.010(3) 0.004(3) 0.000(3)
C010 0.028(4) 0.036(4) 0.022(4) -0.005(3) 0.004(3) 0.006(3)
C011 0.033(4) 0.031(3) 0.032(4) -0.008(3) 0.000(3) -0.006(3)
C012 0.026(4) 0.026(3) 0.033(4) -0.006(3) 0.006(3) 0.001(3)
C013 0.028(4) 0.021(3) 0.034(4) -0.003(3) -0.010(3) -0.003(3)
C014 0.032(5) 0.049(4) 0.017(4) -0.009(3) 0.003(3) -0.002(3)
C015 0.028(4) 0.016(3) 0.029(4) -0.001(3) 0.004(3) 0.002(3)
C016 0.062(6) 0.024(3) 0.045(5) -0.001(3) 0.013(4) 0.007(3)
C017 0.031(4) 0.033(3) 0.032(4) 0.001(3) 0.008(3) -0.002(3)
C018 0.024(4) 0.060(4) 0.033(4) -0.010(4) 0.008(3) 0.004(3)
C019 0.026(4) 0.029(3) 0.022(4) -0.004(3) -0.006(3) -0.003(3)
C01A 0.032(4) 0.019(3) 0.032(4) -0.007(3) -0.010(4) 0.004(3)
C01B 0.041(5) 0.041(4) 0.026(4) -0.006(3) -0.008(4) 0.003(3)
C01C 0.035(5) 0.043(4) 0.030(4) 0.004(3) -0.008(3) -0.005(3)
C01D 0.029(5) 0.041(4) 0.032(4) -0.003(3) -0.002(3) -0.006(3)
C01E 0.033(4) 0.028(3) 0.031(4) 0.006(3) -0.007(3) -0.002(3)
C01F 0.034(4) 0.023(3) 0.056(5) 0.005(4) 0.000(4) 0.000(3)
C01G 0.035(4) 0.013(3) 0.035(4) 0.002(3) -0.003(3) -0.003(2)
C01H 0.028(4) 0.032(3) 0.027(4) 0.007(3) -0.004(3) 0.007(3)
C01I 0.045(5) 0.020(3) 0.046(5) -0.005(3) -0.003(4) 0.001(3)

loop_
_atom_type_symbol
_atom_type_description
_atom_type_scat_dispersion_real
_atom_type_scat_dispersion_imag
_atom_type_scat_source
C C 0.0033 0.0016 'International Tables Vol C Tables 4.2.6.8 and 6.1.1.4'
H H 0.0000 0.0000 'International Tables Vol C Tables 4.2.6.8 and 6.1.1.4'
N N 0.0061 0.0033 'International Tables Vol C Tables 4.2.6.8 and 6.1.1.4'
O O 0.0106 0.0060 'International Tables Vol C Tables 4.2.6.8 and 6.1.1.4'
Si Si 0.0817 0.0704 'International Tables Vol C Tables 4.2.6.8 and 6.1.1.4'
W W -0.8490 6.8722 'International Tables Vol C Tables 4.2.6.8 and 6.1.1.4'

loop_
_geom_angle_atom_site_label_1
_geom_angle_atom_site_label_2
_geom_angle_atom_site_label_3
_geom_angle
O004 W001 N00B 90.22(15)
O004 W001 N00E 88.37(15)
O004 W001 N00F 83.53(15)
O007 W001 O004 89.29(15)
O007 W001 N00B 89.49(16)
O007 W001 N00E 86.85(16)
O007 W001 N00F 172.76(14)
N00B W001 N00F 89.58(17)
O00D W001 O004 167.26(17)
O00D W001 O007 103.27(16)
O00D W001 N00B 92.00(17)
O00D W001 N00E 90.18(17)
O00D W001 N00F 83.94(16)
N00E W001 N00B 176.09(18)
N00E W001 N00F 93.88(17)
O004 Si02 O008 113.5(2)
O004 Si02 O00A 114.3(2)
O004 Si02 O00C 104.90(19)
O008 Si02 O00C 111.59(19)
O00A Si02 O008 106.5(2)
O00A Si02 O00C 105.8(2)
O005 Si03 O006 111.4(2)
O007 Si03 O005 111.4(2)
O007 Si03 O006 107.1(2)
O007 Si03 O009 115.2(2)
O009 Si03 O005 105.8(2)
O009 Si03 O006 105.9(2)
Si02 O004 W001 165.5(3)
C00O O005 Si03 131.8(4)
C019 O006 Si03 131.6(3)
Si03 O007 W001 150.2(2)
C00X O008 Si02 134.8(4)
C00M O009 Si03 133.8(4)
C00S O00A Si02 137.5(4)
C00H N00B W001 122.9(4)
C00I N00B W001 120.7(4)
C00I N00B C00H 116.3(5)
C015 O00C Si02 130.2(3)
C00G N00E W001 120.9(4)
C00N N00E W001 122.9(4)
C00N N00E C00G 116.2(5)
C00K N00F W001 124.0(4)
C00K N00F C00L 115.2(5)
C00L N00F W001 120.9(4)
N00E C00G H00G 118.7
C00U C00G N00E 122.5(6)
C00U C00G H00G 118.7
N00B C00H H00H 118.9
N00B C00H C00Z 122.3(5)
C00Z C00H H00H 118.9
N00B C00I H00I 117.7
N00B C00I C00W 124.5(5)
C00W C00I H00I 117.7
C00N C00J H00J 120.0
C00P C00J H00J 120.0
C00P C00J C00N 120.0(6)
N00F C00K H00K 118.2
N00F C00K C00Y 123.7(5)
C00Y C00K H00K 118.2
N00F C00L H00L 117.9
N00F C00L C01A 124.3(5)
C01A C00L H00L 117.9
O009 C00M C01E 110.1(4)
O009 C00M C01F 109.5(5)
O009 C00M C01I 104.9(5)
C01E C00M C01F 111.2(6)
C01E C00M C01I 110.1(5)
C01F C00M C01I 110.9(5)
N00E C00N C00J 122.9(6)
N00E C00N H00N 118.6
C00J C00N H00N 118.6
O005 C00O C00Q 108.9(4)
O005 C00O C016 110.1(5)
O005 C00O C018 106.4(5)
C00Q C00O C016 110.3(5)
C00Q C00O C018 109.7(5)
C018 C00O C016 111.3(5)
C00J C00P H00P 121.3
C00J C00P C00U 117.3(6)
C00U C00P H00P 121.3
C00O C00Q H00A 109.5
C00O C00Q H00B 109.5
C00O C00Q H00C 109.5
H00A C00Q H00B 109.5
H00A C00Q H00C 109.5
H00B C00Q H00C 109.5
C00Y C00R H00R 121.4
C00Y C00R C01A 117.3(6)
C01A C00R H00R 121.4
O00A C00S C00T 111.1(5)
O00A C00S C012 108.4(4)
O00A C00S C017 105.5(5)
C00T C00S C012 111.1(5)
C00T C00S C017 111.3(5)
C017 C00S C012 109.2(5)
C00S C00T H00D 109.5
C00S C00T H00E 109.5
C00S C00T H00F 109.5
H00D C00T H00E 109.5
H00D C00T H00F 109.5
H00E C00T H00F 109.5
C00G C00U C00P 121.0(6)
C00G C00U H00U 119.5
C00P C00U H00U 119.5
H00M C00V H00O 109.5
H00M C00V H00Q 109.5
H00O C00V H00Q 109.5
C015 C00V H00M 109.5
C015 C00V H00O 109.5
C015 C00V H00Q 109.5
C00I C00W H00W 120.8
C00I C00W C014 118.4(6)
C014 C00W H00W 120.8
O008 C00X C010 111.3(5)
O008 C00X C011 108.8(5)
O008 C00X C01H 104.7(5)
C010 C00X C01H 110.8(5)
C011 C00X C010 109.9(5)
C011 C00X C01H 111.2(5)
C00K C00Y C00R 120.4(5)
C00K C00Y H00Y 119.8
C00R C00Y H00Y 119.8
C00H C00Z H00Z 119.8
C00H C00Z C014 120.4(6)
C014 C00Z H00Z 119.8
C00X C010 H01A 109.5
C00X C010 H01B 109.5
C00X C010 H01C 109.5
H01A C010 H01B 109.5
H01A C010 H01C 109.5
H01B C010 H01C 109.5
C00X C011 H01D 109.5
C00X C011 H01E 109.5
C00X C011 H01F 109.5
H01D C011 H01E 109.5
H01D C011 H01F 109.5
H01E C011 H01F 109.5
C00S C012 H01G 109.5
C00S C012 H01H 109.5
C00S C012 H01I 109.5
H01G C012 H01H 109.5
H01G C012 H01I 109.5
H01H C012 H01I 109.5
H01J C013 H01K 109.5
H01J C013 H01L 109.5
H01K C013 H01L 109.5
C015 C013 H01J 109.5
C015 C013 H01K 109.5
C015 C013 H01L 109.5
C00W C014 H014 121.0
C00Z C014 C00W 118.0(6)
C00Z C014 H014 121.0
O00C C015 C00V 106.5(5)
O00C C015 C013 108.0(4)
O00C C015 C01G 111.7(5)
C00V C015 C013 110.7(5)
C00V C015 C01G 110.0(5)
C013 C015 C01G 109.9(5)
C00O C016 H01M 109.5
C00O C016 H01N 109.5
C00O C016 H01O 109.5
H01M C016 H01N 109.5
H01M C016 H01O 109.5
H01N C016 H01O 109.5
C00S C017 H01P 109.5
C00S C017 H01Q 109.5
C00S C017 H01R 109.5
H01P C017 H01Q 109.5
H01P C017 H01R 109.5
H01Q C017 H01R 109.5
C00O C018 H01S 109.5
C00O C018 H01T 109.5
C00O C018 H01U 109.5
H01S C018 H01T 109.5
H01S C018 H01U 109.5
H01T C018 H01U 109.5
O006 C019 C01B 110.3(5)
O006 C019 C01C 105.1(4)
O006 C019 C01D 110.2(5)
C01C C019 C01B 109.3(5)
C01D C019 C01B 110.8(5)
C01D C019 C01C 111.0(5)
C00L C01A C00R 119.1(5)
C00L C01A H01V 120.5
C00R C01A H01V 120.5
C019 C01B H01W 109.5
C019 C01B H01X 109.5
C019 C01B H01Y 109.5
H01W C01B H01X 109.5
H01W C01B H01Y 109.5
H01X C01B H01Y 109.5
C019 C01C H01Z 109.5
C019 C01C H 109.5
C019 C01C HA 109.5
H01Z C01C H 109.5
H01Z C01C HA 109.5
H C01C HA 109.5
C019 C01D H01 109.5
C019 C01D HB 109.5
C019 C01D HC 109.5
H01 C01D HB 109.5
H01 C01D HC 109.5
HB C01D HC 109.5
C00M C01E H0AA 109.5
C00M C01E HD 109.5
C00M C01E HE 109.5
H0AA C01E HD 109.5
H0AA C01E HE 109.5
HD C01E HE 109.5
C00M C01F H1AA 109.5
C00M C01F HF 109.5
C00M C01F HG 109.5
H1AA C01F HF 109.5
H1AA C01F HG 109.5
HF C01F HG 109.5
C015 C01G H2AA 109.5
C015 C01G HH 109.5
C015 C01G HI 109.5
H2AA C01G HH 109.5
H2AA C01G HI 109.5
HH C01G HI 109.5
C00X C01H H3AA 109.5
C00X C01H HJ 109.5
C00X C01H HK 109.5
H3AA C01H HJ 109.5
H3AA C01H HK 109.5
HJ C01H HK 109.5
C00M C01I H4AA 109.5
C00M C01I HL 109.5
C00M C01I HM 109.5
H4AA C01I HL 109.5
H4AA C01I HM 109.5
HL C01I HM 109.5

loop_
_geom_bond_atom_site_label_1
_geom_bond_atom_site_label_2
_geom_bond_distance
W001 O004 2.012(3)
W001 O007 2.002(4)
W001 N00B 2.154(5)
W001 O00D 1.718(3)
W001 N00E 2.147(5)
W001 N00F 2.207(5)
Si02 O004 1.603(3)
Si02 O008 1.626(4)
Si02 O00A 1.619(4)
Si02 O00C 1.632(4)
Si03 O005 1.636(4)
Si03 O006 1.637(4)
Si03 O007 1.593(4)
Si03 O009 1.631(3)
O005 C00O 1.441(7)
O006 C019 1.451(7)
O008 C00X 1.438(7)
O009 C00M 1.437(6)
O00A C00S 1.442(7)
N00B C00H 1.365(6)
N00B C00I 1.332(7)
O00C C015 1.447(6)
N00E C00G 1.376(7)
N00E C00N 1.363(7)
N00F C00K 1.351(6)
N00F C00L 1.360(6)
C00G H00G 0.9500
C00G C00U 1.351(8)
C00H H00H 0.9500
C00H C00Z 1.373(8)
C00I H00I 0.9500
C00I C00W 1.382(8)
C00J H00J 0.9500
C00J C00N 1.379(8)
C00J C00P 1.376(8)
C00K H00K 0.9500
C00K C00Y 1.363(8)
C00L H00L 0.9500
C00L C01A 1.372(8)
C00M C01E 1.518(8)
C00M C01F 1.525(8)
C00M C01I 1.534(8)
C00N H00N 0.9500
C00O C00Q 1.507(8)
C00O C016 1.536(7)
C00O C018 1.510(8)
C00P H00P 0.9500
C00P C00U 1.391(8)
C00Q H00A 0.9800
C00Q H00B 0.9800
C00Q H00C 0.9800
C00R H00R 0.9500
C00R C00Y 1.385(8)
C00R C01A 1.387(7)
C00S C00T 1.508(8)
C00S C012 1.537(7)
C00S C017 1.522(8)
C00T H00D 0.9800
C00T H00E 0.9800
C00T H00F 0.9800
C00U H00U 0.9500
C00V H00M 0.9800
C00V H00O 0.9800
C00V H00Q 0.9800
C00V C015 1.514(8)
C00W H00W 0.9500
C00W C014 1.386(8)
C00X C010 1.523(8)
C00X C011 1.520(7)
C00X C01H 1.525(7)
C00Y H00Y 0.9500
C00Z H00Z 0.9500
C00Z C014 1.375(8)
C010 H01A 0.9800
C010 H01B 0.9800
C010 H01C 0.9800
C011 H01D 0.9800
C011 H01E 0.9800
C011 H01F 0.9800
C012 H01G 0.9800
C012 H01H 0.9800
C012 H01I 0.9800
C013 H01J 0.9800
C013 H01K 0.9800
C013 H01L 0.9800
C013 C015 1.518(8)
C014 H014 0.9500
C015 C01G 1.530(8)
C016 H01M 0.9800
C016 H01N 0.9800
C016 H01O 0.9800
C017 H01P 0.9800
C017 H01Q 0.9800
C017 H01R 0.9800
C018 H01S 0.9800
C018 H01T 0.9800
C018 H01U 0.9800
C019 C01B 1.526(8)
C019 C01C 1.519(8)
C019 C01D 1.507(8)
C01A H01V 0.9500
C01B H01W 0.9800
C01B H01X 0.9800
C01B H01Y 0.9800
C01C H01Z 0.9800
C01C H 0.9800
C01C HA 0.9800
C01D H01 0.9800
C01D HB 0.9800
C01D HC 0.9800
C01E H0AA 0.9800
C01E HD 0.9800
C01E HE 0.9800
C01F H1AA 0.9800
C01F HF 0.9800
C01F HG 0.9800
C01G H2AA 0.9800
C01G HH 0.9800
C01G HI 0.9800
C01H H3AA 0.9800
C01H HJ 0.9800
C01H HK 0.9800
C01I H4AA 0.9800
C01I HL 0.9800
C01I HM 0.9800
